data_4035176
loop_
_publ_author_name
'Chang, Denghu'
'Zhao, Rong'
'Wei, Congyin'
'Yao, Yuan'
'Liu, Yang'
'Shi, Lei'

_publ_section_title
;
 Sulfonamide-Directed Chemo- and Site-Selective Oxidative
 Halogenation/Amination Using Halogenating Reagents Generated in Situ from
 Cyclic Diacyl Peroxides.
;
_journal_issue 6
_journal_name_full 'The Journal of organic chemistry'
_journal_page_first 3305
_journal_page_last 3315
_journal_paper_doi 10.1021/acs.joc.8b00243
_journal_volume 83
_journal_year 2018
_chemical_formula_moiety 'C8 H5 O4, C16 H36 N'
_chemical_formula_sum 'C24 H41 N O4'
_chemical_formula_weight 407.58
_space_group_crystal_system monoclinic
_space_group_IT_number 14
_space_group_name_Hall '-P 2yn'
_space_group_name_H-M_alt 'P 1 21/n 1'
_atom_sites_solution_hydrogens mixed
_atom_sites_solution_primary direct
_audit_creation_date 2017-06-09
_audit_creation_method
;
Olex2 1.2
(compiled 2017.03.28 svn.r3405 for OlexSys, GUI svn.r5337)
;
_cell_angle_alpha 90
_cell_angle_beta 97.278(5)
_cell_angle_gamma 90
_cell_formula_units_Z 4
_cell_length_a 15.2253(9)
_cell_length_b 9.1994(6)
_cell_length_c 17.8109(10)
_cell_measurement_reflns_used 2252
_cell_measurement_temperature 293(2)
_cell_measurement_theta_max 21.7110
_cell_measurement_theta_min 3.7650
_cell_volume 2474.6(3)
_computing_cell_refinement 'CrysAlisPro 1.171.38.41 (Rigaku OD, 2015)'
_computing_data_collection 'CrysAlisPro 1.171.38.41 (Rigaku OD, 2015)'
_computing_data_reduction 'CrysAlisPro 1.171.38.41 (Rigaku OD, 2015)'
_computing_molecular_graphics 'Olex2 (Dolomanov et al., 2009)'
_computing_publication_material 'Olex2 (Dolomanov et al., 2009)'
_computing_structure_refinement 'ShelXL (Sheldrick, 2015)'
_computing_structure_solution 'XS (Sheldrick, 2008)'
_diffrn_ambient_temperature 293(2)
_diffrn_detector 'CCD plate'
_diffrn_detector_area_resol_mean 15.9737
_diffrn_detector_type Eos
_diffrn_measured_fraction_theta_full 0.993
_diffrn_measured_fraction_theta_max 0.993
_diffrn_measurement_details
;
List of Runs (angles in degrees, time in seconds):

  # Type    Start    End  Width  t~exp~   \w     \q     \k     \f   Frames
--------------------------------------------------------------------------
  1  \w     -7.00  40.00   1.00   20.00    --   18.81  37.00 -30.00   47
  2  \w    -44.00  46.00   1.00   20.00    --   18.81 -37.00 150.00   90
  3  \w    -19.00   7.00   1.00   20.00    --   18.81 -99.00  60.00   26
  4  \w    -40.00  -7.00   1.00   20.00    --   18.81 -57.00  90.00   33
  5  \w     15.00  40.00   1.00   20.00    --   18.81 -57.00  90.00   25
  6  \w     59.00  91.00   1.00   20.00    --   18.81  37.00 -30.00   32
  7  \w    -60.00 -35.00   1.00   20.00    --  -19.74 -37.00 -30.00   25
;
_diffrn_measurement_device 'four-circle diffractometer'
_diffrn_measurement_device_type 'SuperNova, Dual, Cu at zero, Eos'
_diffrn_measurement_method '\w scans'
_diffrn_orient_matrix_type 'CrysAlisPro convention (1999,Acta A55,543-557)'
_diffrn_orient_matrix_UB_11 0.0365918000
_diffrn_orient_matrix_UB_12 0.0200638000
_diffrn_orient_matrix_UB_13 0.0266302000
_diffrn_orient_matrix_UB_21 -0.0293643000
_diffrn_orient_matrix_UB_22 0.0225526000
_diffrn_orient_matrix_UB_23 0.0255638000
_diffrn_orient_matrix_UB_31 0.0009801000
_diffrn_orient_matrix_UB_32 -0.0708535000
_diffrn_orient_matrix_UB_33 0.0156601000
_diffrn_radiation_monochromator mirror
_diffrn_radiation_probe x-ray
_diffrn_radiation_type MoK\a
_diffrn_radiation_wavelength 0.71073
_diffrn_reflns_av_R_equivalents 0.0236
_diffrn_reflns_av_unetI/netI 0.0337
_diffrn_reflns_Laue_measured_fraction_full 0.993
_diffrn_reflns_Laue_measured_fraction_max 0.993
_diffrn_reflns_limit_h_max 14
_diffrn_reflns_limit_h_min -18
_diffrn_reflns_limit_k_max 11
_diffrn_reflns_limit_k_min -11
_diffrn_reflns_limit_l_max 21
_diffrn_reflns_limit_l_min -20
_diffrn_reflns_number 10996
_diffrn_reflns_point_group_measured_fraction_full 0.993
_diffrn_reflns_point_group_measured_fraction_max 0.993
_diffrn_reflns_theta_full 25.242
_diffrn_reflns_theta_max 25.350
_diffrn_reflns_theta_min 2.906
_diffrn_source 'micro-focus sealed X-ray tube'
_diffrn_source_type 'SuperNova (Mo) X-ray Source'
_exptl_absorpt_coefficient_mu 0.073
_exptl_absorpt_correction_T_max 1.00000
_exptl_absorpt_correction_T_min 0.62345
_exptl_absorpt_correction_type multi-scan
_exptl_absorpt_process_details
;
CrysAlisPro 1.171.38.41 (Rigaku Oxford Diffraction, 2015)
Empirical absorption correction using spherical harmonics,
 implemented in SCALE3 ABSPACK scaling algorithm.
;
_exptl_crystal_colour white
_exptl_crystal_colour_primary white
_exptl_crystal_density_diffrn 1.094
_exptl_crystal_description block
_exptl_crystal_F_000 896
_refine_diff_density_max 0.251
_refine_diff_density_min -0.137
_refine_diff_density_rms 0.028
_refine_ls_extinction_method none
_refine_ls_goodness_of_fit_ref 1.056
_refine_ls_hydrogen_treatment constr
_refine_ls_matrix_type full
_refine_ls_number_parameters 286
_refine_ls_number_reflns 4500
_refine_ls_number_restraints 1
_refine_ls_restrained_S_all 1.056
_refine_ls_R_factor_all 0.1381
_refine_ls_R_factor_gt 0.0758
_refine_ls_shift/su_max 0.000
_refine_ls_shift/su_mean 0.000
_refine_ls_structure_factor_coef Fsqd
_refine_ls_weighting_details 'w=1/[\s^2^(Fo^2^)+(0.0955P)^2^+0.6036P] where P=(Fo^2^+2Fc^2^)/3'
_refine_ls_weighting_scheme calc
_refine_ls_wR_factor_gt 0.2066
_refine_ls_wR_factor_ref 0.2538
_reflns_Friedel_coverage 0.000
_reflns_number_gt 2206
_reflns_number_total 4500
_reflns_threshold_expression 'I > 2\s(I)'
_cod_data_source_file jo8b00243_si_001.cif
_cod_data_source_block 161223
_cod_database_code 4035176
_shelx_shelxl_version_number 2014/7
_chemical_oxdiff_formula 'Br C H N O'
_shelx_space_group_comment
;
The symmetry employed for this shelxl refinement is uniquely defined
by the following loop, which should always be used as a source of
symmetry information in preference to the above space-group names.
They are only intended as comments.
;
_reflns_odcompleteness_completeness 99.72
_reflns_odcompleteness_iscentric 1
_reflns_odcompleteness_theta 26.32
_olex2_refinement_description
;
1. Fixed Uiso
 At 1.2 times of:
  All C(H) groups, All C(H,H) groups, All C(H,H,H,H) groups
 At 1.5 times of:
  All C(H,H,H) groups, All O(H) groups
2. Shared sites
{C22A, C22}
3. Rigid bond restraints
 C7, C8
 with sigma for 1-2 distances of 0.01 and sigma for 1-3 distances of 0.01
4. Uiso/Uaniso restraints and constraints
Uanis(C22A) = Uanis(C22)
5. Others
 Sof(H21C)=Sof(H21D)=Sof(C22A)=Sof(H22C)=Sof(H22D)=Sof(C23A)=Sof(H23C)=
 Sof(H23D)=Sof(C24A)=Sof(H24D)=Sof(H24E)=Sof(H24F)=1-FVAR(1)
 Sof(H21A)=Sof(H21B)=Sof(C22)=Sof(H22A)=Sof(H22B)=Sof(C23)=Sof(H23A)=Sof(H23B)=
 Sof(C24)=Sof(H24A)=Sof(H24B)=Sof(H24C)=FVAR(1)
6.a Riding coordinates:
 O3(H3)
6.b Secondary CH2 refined with riding coordinates:
 C9(H9A,H9B), C10(H10A,H10B), C11(H11A,H11B), C13(H13A,H13B), C14(H14A,H14B),
 C15(H15A,H15B), C17(H17A,H17B), C18(H18A,H18B), C19(H19A,H19B), C21(H21A,H21B),
  C21(H21C,H21D), C22(H22A,H22B), C22A(H22C,H22D), C23(H23A,H23B), C23A(H23C,
 H23D)
6.c Aromatic/amide H refined with riding coordinates:
 C3(H3A), C4(H4), C5(H5), C6(H6)
6.d Idealised Me refined as rotating group:
 C12(H12A,H12B,H12C), C16(H16A,H16B,H16C), C20(H20A,H20B,H20C), C24(H24A,H24B,
 H24C), C24A(H24D,H24E,H24F)
;
_olex2_submission_special_instructions 'No special instructions were received'
_oxdiff_exptl_absorpt_empirical_details
;
Empirical correction (ABSPACK) includes:
- Absorption correction using spherical harmonics
- Frame scaling
;
_oxdiff_exptl_absorpt_empirical_full_max 1.723
_oxdiff_exptl_absorpt_empirical_full_min 0.620

loop_
_space_group_symop_operation_xyz
'x, y, z'
'-x+1/2, y+1/2, -z+1/2'
'-x, -y, -z'
'x-1/2, -y-1/2, z-1/2'

loop_
_atom_site_label
_atom_site_type_symbol
_atom_site_fract_x
_atom_site_fract_y
_atom_site_fract_z
_atom_site_U_iso_or_equiv
_atom_site_adp_type
_atom_site_occupancy
_atom_site_site_symmetry_order
_atom_site_calc_flag
_atom_site_refinement_flags_posn
_atom_site_refinement_flags_adp
_atom_site_refinement_flags_occupancy
_atom_site_disorder_assembly
_atom_site_disorder_group
O1 O 0.6467(2) 0.0180(5) 0.2590(3) 0.1802(16) Uani 1 1 d . . . . .
O2 O 0.6220(2) 0.1547(4) 0.3556(2) 0.1657(14) Uani 1 1 d . . . . .
O3 O 0.5109(3) 0.2988(4) 0.39265(18) 0.1610(14) Uani 1 1 d . . . . .
H3 H 0.5650 0.2422 0.3914 0.242 Uiso 1 1 d R . . . .
O4 O 0.3800(3) 0.3732(4) 0.3531(3) 0.1931(17) Uani 1 1 d . . . . .
C1 C 0.5988(3) 0.0885(6) 0.2931(3) 0.1169(13) Uani 1 1 d . . . . .
C2 C 0.4998(2) 0.0907(4) 0.26097(17) 0.0838(9) Uani 1 1 d . . . . .
C3 C 0.4769(4) -0.0069(5) 0.2041(2) 0.1231(14) Uani 1 1 d . . . . .
H3A H 0.5204 -0.0651 0.1874 0.148 Uiso 1 1 calc R . . . .
C4 C 0.3933(5) -0.0203(7) 0.1721(3) 0.159(2) Uani 1 1 d . . . . .
H4 H 0.3809 -0.0885 0.1337 0.191 Uiso 1 1 calc R . . . .
C5 C 0.3271(4) 0.0582(8) 0.1919(3) 0.154(2) Uani 1 1 d . . . . .
H5 H 0.2692 0.0434 0.1694 0.185 Uiso 1 1 calc R . . . .
C6 C 0.3472(3) 0.1640(6) 0.2479(3) 0.1292(15) Uani 1 1 d . . . . .
H6 H 0.3025 0.2244 0.2608 0.155 Uiso 1 1 calc R . . . .
C7 C 0.4336(2) 0.1809(3) 0.28480(17) 0.0836(9) Uani 1 1 d . U . . .
C8 C 0.4430(4) 0.2928(5) 0.3485(3) 0.1183(13) Uani 1 1 d . U . . .
N1 N 0.67705(15) 0.6509(3) 0.41148(13) 0.0811(7) Uani 1 1 d . . . . .
C9 C 0.6797(2) 0.6486(4) 0.32583(16) 0.0914(10) Uani 1 1 d . . . . .
H9A H 0.6583 0.7415 0.3052 0.110 Uiso 1 1 calc R . . . .
H9B H 0.7409 0.6390 0.3167 0.110 Uiso 1 1 calc R . . . .
C10 C 0.6266(2) 0.5295(5) 0.28325(17) 0.1051(11) Uani 1 1 d . . . . .
H10A H 0.6533 0.4360 0.2970 0.126 Uiso 1 1 calc R . . . .
H10B H 0.5669 0.5293 0.2970 0.126 Uiso 1 1 calc R . . . .
C11 C 0.6231(3) 0.5522(5) 0.19925(18) 0.1192(14) Uani 1 1 d . . . . .
H11A H 0.6830 0.5555 0.1861 0.143 Uiso 1 1 calc R . . . .
H11B H 0.5952 0.6450 0.1857 0.143 Uiso 1 1 calc R . . . .
C12 C 0.5723(3) 0.4330(6) 0.1544(2) 0.1397(17) Uani 1 1 d . . . . .
H12A H 0.5708 0.4521 0.1013 0.210 Uiso 1 1 calc GR . . . .
H12B H 0.5129 0.4296 0.1671 0.210 Uiso 1 1 calc GR . . . .
H12C H 0.6008 0.3413 0.1664 0.210 Uiso 1 1 calc GR . . . .
C13 C 0.7326(2) 0.7797(4) 0.44119(18) 0.0910(10) Uani 1 1 d . . . . .
H13A H 0.7916 0.7670 0.4271 0.109 Uiso 1 1 calc R . . . .
H13B H 0.7077 0.8662 0.4156 0.109 Uiso 1 1 calc R . . . .
C14 C 0.7413(2) 0.8070(4) 0.5253(2) 0.1026(11) Uani 1 1 d . . . . .
H14A H 0.7603 0.7184 0.5522 0.123 Uiso 1 1 calc R . . . .
H14B H 0.6842 0.8345 0.5395 0.123 Uiso 1 1 calc R . . . .
C15 C 0.8080(3) 0.9269(5) 0.5477(3) 0.1414(16) Uani 1 1 d . . . . .
H15A H 0.8647 0.8988 0.5328 0.170 Uiso 1 1 calc R . . . .
H15B H 0.7888 1.0146 0.5202 0.170 Uiso 1 1 calc R . . . .
C16 C 0.8200(4) 0.9596(7) 0.6302(3) 0.178(2) Uani 1 1 d . . . . .
H16A H 0.8561 1.0448 0.6396 0.268 Uiso 1 1 calc GR . . . .
H16B H 0.8483 0.8787 0.6574 0.268 Uiso 1 1 calc GR . . . .
H16C H 0.7632 0.9763 0.6468 0.268 Uiso 1 1 calc GR . . . .
C17 C 0.7128(2) 0.5102(3) 0.44724(16) 0.0841(9) Uani 1 1 d . . . . .
H17A H 0.6780 0.4307 0.4232 0.101 Uiso 1 1 calc R . . . .
H17B H 0.7036 0.5113 0.5001 0.101 Uiso 1 1 calc R . . . .
C18 C 0.8099(2) 0.4781(4) 0.44293(19) 0.0921(10) Uani 1 1 d . . . . .
H18A H 0.8215 0.4822 0.3906 0.111 Uiso 1 1 calc R . . . .
H18B H 0.8464 0.5507 0.4713 0.111 Uiso 1 1 calc R . . . .
C19 C 0.8332(2) 0.3289(4) 0.4751(2) 0.1015(11) Uani 1 1 d . . . . .
H19A H 0.8129 0.3212 0.5244 0.122 Uiso 1 1 calc R . . . .
H19B H 0.8019 0.2564 0.4424 0.122 Uiso 1 1 calc R . . . .
C20 C 0.9302(3) 0.2959(4) 0.4831(2) 0.1226(13) Uani 1 1 d . . . . .
H20A H 0.9517 0.3085 0.4352 0.184 Uiso 1 1 calc GR . . . .
H20B H 0.9400 0.1973 0.4999 0.184 Uiso 1 1 calc GR . . . .
H20C H 0.9612 0.3607 0.5196 0.184 Uiso 1 1 calc GR . . . .
C21 C 0.5828(2) 0.6654(4) 0.43071(18) 0.0967(11) Uani 1 1 d . . . . .
H21A H 0.5495 0.5801 0.4120 0.116 Uiso 0.62(2) 1 calc R . P A 1
H21B H 0.5847 0.6665 0.4854 0.116 Uiso 0.62(2) 1 calc R . P A 1
H21C H 0.5495 0.5801 0.4120 0.116 Uiso 0.38(2) 1 calc R . P A 2
H21D H 0.5847 0.6665 0.4854 0.116 Uiso 0.38(2) 1 calc R . P A 2
C22 C 0.5336(2) 0.7983(6) 0.3992(3) 0.1377(16) Uani 0.62(2) 1 d . . P A 1
H22A H 0.5250 0.7879 0.3446 0.165 Uiso 0.62(2) 1 calc R . P A 1
H22B H 0.5729 0.8806 0.4106 0.165 Uiso 0.62(2) 1 calc R . P A 1
C22A C 0.5336(2) 0.7983(6) 0.3992(3) 0.1377(16) Uani 0.38(2) 1 d . . P A 2
H22C H 0.5357 0.8116 0.3454 0.165 Uiso 0.38(2) 1 calc R . P A 2
H22D H 0.5518 0.8864 0.4268 0.165 Uiso 0.38(2) 1 calc R . P A 2
C23 C 0.4438(6) 0.8403(18) 0.4233(5) 0.124(4) Uani 0.62(2) 1 d . . P A 1
H23A H 0.4458 0.8363 0.4779 0.149 Uiso 0.62(2) 1 calc R . P A 1
H23B H 0.4269 0.9376 0.4062 0.149 Uiso 0.62(2) 1 calc R . P A 1
C23A C 0.4324(10) 0.730(2) 0.4200(9) 0.103(5) Uani 0.38(2) 1 d . . P A 2
H23C H 0.4177 0.6393 0.3939 0.124 Uiso 0.38(2) 1 calc R . P A 2
H23D H 0.4328 0.7159 0.4740 0.124 Uiso 0.38(2) 1 calc R . P A 2
C24 C 0.3861(9) 0.7394(18) 0.3892(11) 0.220(8) Uani 0.62(2) 1 d . . P A 1
H24A H 0.3941 0.7310 0.3367 0.331 Uiso 0.62(2) 1 calc GR . P A 1
H24B H 0.3265 0.7693 0.3932 0.331 Uiso 0.62(2) 1 calc GR . P A 1
H24C H 0.3972 0.6470 0.4136 0.331 Uiso 0.62(2) 1 calc GR . P A 1
C24A C 0.3688(10) 0.850(3) 0.3908(12) 0.171(9) Uani 0.38(2) 1 d . . P A 2
H24D H 0.3710 0.8634 0.3376 0.256 Uiso 0.38(2) 1 calc GR . P A 2
H24E H 0.3852 0.9386 0.4172 0.256 Uiso 0.38(2) 1 calc GR . P A 2
H24F H 0.3098 0.8233 0.3990 0.256 Uiso 0.38(2) 1 calc GR . P A 2

loop_
_atom_site_aniso_label
_atom_site_aniso_U_11
_atom_site_aniso_U_22
_atom_site_aniso_U_33
_atom_site_aniso_U_23
_atom_site_aniso_U_13
_atom_site_aniso_U_12
O1 0.118(2) 0.209(4) 0.224(4) 0.036(3) 0.062(3) 0.035(3)
O2 0.121(2) 0.195(3) 0.165(3) 0.003(3) -0.044(2) -0.033(2)
O3 0.202(4) 0.163(3) 0.112(2) -0.019(2) -0.002(2) -0.051(3)
O4 0.210(4) 0.135(3) 0.249(4) -0.016(3) 0.083(3) 0.035(3)
C1 0.097(3) 0.126(3) 0.130(3) 0.028(3) 0.023(3) -0.002(3)
C2 0.092(2) 0.090(2) 0.0699(18) 0.0136(18) 0.0109(15) -0.0069(19)
C3 0.163(4) 0.119(3) 0.087(2) -0.005(2) 0.014(3) -0.003(3)
C4 0.183(6) 0.172(6) 0.107(3) 0.009(3) -0.036(4) -0.047(5)
C5 0.109(4) 0.188(6) 0.147(5) 0.046(4) -0.050(3) -0.044(4)
C6 0.092(3) 0.140(4) 0.151(4) 0.049(3) -0.001(3) -0.001(3)
C7 0.092(2) 0.080(2) 0.0800(19) 0.0210(17) 0.0132(16) -0.0121(18)
C8 0.143(4) 0.089(3) 0.131(4) 0.014(3) 0.049(3) -0.014(3)
N1 0.0717(15) 0.0967(19) 0.0769(15) 0.0146(14) 0.0170(11) -0.0038(14)
C9 0.083(2) 0.117(3) 0.0770(19) 0.0241(19) 0.0224(15) 0.006(2)
C10 0.101(2) 0.137(3) 0.079(2) 0.013(2) 0.0166(17) -0.001(2)
C11 0.105(3) 0.173(4) 0.080(2) 0.013(2) 0.0112(19) 0.005(3)
C12 0.116(3) 0.213(5) 0.091(2) -0.008(3) 0.017(2) 0.014(3)
C13 0.083(2) 0.089(2) 0.105(2) 0.0149(19) 0.0246(17) -0.0020(18)
C14 0.099(2) 0.105(3) 0.105(3) -0.003(2) 0.0163(19) -0.013(2)
C15 0.141(4) 0.134(4) 0.158(4) -0.041(3) 0.054(3) -0.049(3)
C16 0.149(4) 0.200(6) 0.188(5) -0.079(4) 0.032(4) -0.060(4)
C17 0.090(2) 0.085(2) 0.0759(18) 0.0144(16) 0.0075(15) -0.0123(18)
C18 0.081(2) 0.096(2) 0.098(2) 0.0091(19) 0.0072(16) -0.0021(18)
C19 0.115(3) 0.086(2) 0.100(2) 0.0092(19) 0.0003(19) 0.001(2)
C20 0.123(3) 0.111(3) 0.128(3) 0.014(2) -0.004(2) 0.019(2)
C21 0.0729(19) 0.135(3) 0.086(2) 0.013(2) 0.0239(15) -0.004(2)
C22 0.085(2) 0.197(5) 0.136(3) 0.032(3) 0.033(2) 0.041(3)
C22A 0.085(2) 0.197(5) 0.136(3) 0.032(3) 0.033(2) 0.041(3)
C23 0.114(8) 0.116(10) 0.144(6) 0.046(6) 0.027(5) 0.019(6)
C23A 0.081(9) 0.094(13) 0.138(9) 0.022(8) 0.025(7) 0.022(9)
C24 0.094(8) 0.137(11) 0.43(2) 0.039(13) 0.012(10) 0.024(10)
C24A 0.072(9) 0.18(2) 0.265(18) 0.074(15) 0.035(10) 0.044(10)

loop_
_atom_type_symbol
_atom_type_description
_atom_type_scat_dispersion_real
_atom_type_scat_dispersion_imag
_atom_type_scat_source
C C 0.0030 0.0020 'International Tables Vol C Tables 4.2.6.8 and 6.1.1.4'
H H 0.0000 0.0000 'International Tables Vol C Tables 4.2.6.8 and 6.1.1.4'
N N 0.0060 0.0030 'International Tables Vol C Tables 4.2.6.8 and 6.1.1.4'
O O 0.0110 0.0060 'International Tables Vol C Tables 4.2.6.8 and 6.1.1.4'

loop_
_geom_angle_atom_site_label_1
_geom_angle_atom_site_label_2
_geom_angle_atom_site_label_3
_geom_angle
O1 C1 O2 125.5(5)
O1 C1 C2 116.6(5)
O2 C1 C2 117.8(4)
C3 C2 C1 114.3(4)
C3 C2 C7 119.0(3)
C7 C2 C1 126.7(4)
C4 C3 C2 121.2(5)
C5 C4 C3 123.6(6)
C4 C5 C6 117.6(5)
C5 C6 C7 121.3(5)
C2 C7 C8 128.1(4)
C6 C7 C2 117.2(4)
C6 C7 C8 114.7(4)
O3 C8 O4 122.6(5)
O3 C8 C7 120.2(5)
O4 C8 C7 117.3(5)
C13 N1 C9 106.0(2)
C13 N1 C17 111.6(2)
C13 N1 C21 110.7(3)
C17 N1 C9 110.7(2)
C17 N1 C21 106.2(2)
C21 N1 C9 111.7(2)
C10 C9 N1 115.5(2)
C11 C10 C9 110.4(3)
C10 C11 C12 112.0(4)
C14 C13 N1 116.9(3)
C13 C14 C15 110.8(3)
C16 C15 C14 113.7(4)
N1 C17 C18 116.4(2)
C19 C18 C17 109.9(3)
C20 C19 C18 113.7(3)
C22 C21 N1 115.2(3)
C22A C21 N1 115.2(3)
C21 C22 C23 121.3(6)
C21 C22A C23A 92.3(7)
C24 C23 C22 104.5(13)
C24A C23A C22A 102.2(16)

loop_
_geom_bond_atom_site_label_1
_geom_bond_atom_site_label_2
_geom_bond_distance
O1 C1 1.197(5)
O2 C1 1.278(5)
O3 C8 1.220(5)
O4 C8 1.222(5)
C1 C2 1.544(5)
C2 C3 1.365(5)
C2 C7 1.411(4)
C3 C4 1.332(7)
C4 C5 1.324(8)
C5 C6 1.399(7)
C6 C7 1.402(5)
C7 C8 1.525(6)
N1 C9 1.531(4)
N1 C13 1.512(4)
N1 C17 1.513(4)
N1 C21 1.523(4)
C9 C10 1.508(5)
C10 C11 1.505(4)
C11 C12 1.511(6)
C13 C14 1.508(4)
C14 C15 1.518(5)
C15 C16 1.488(6)
C17 C18 1.520(4)
C18 C19 1.512(4)
C19 C20 1.497(5)
C21 C22 1.504(5)
C21 C22A 1.504(5)
C22 C23 1.534(9)
C22A C23A 1.746(18)
C23 C24 1.37(2)
C23A C24A 1.51(4)

loop_
_geom_hbond_atom_site_label_D
_geom_hbond_atom_site_label_H
_geom_hbond_atom_site_label_A
_geom_hbond_distance_DH
_geom_hbond_distance_HA
_geom_hbond_distance_DA
_geom_hbond_angle_DHA
O3 H3 O2 0.98 1.40 2.310(6) 153.3
